data_7716436
loop_
_publ_author_name
'Kirk, Ryan M.'
'HIll, Anthony F'

_publ_section_title
;
 &#x3c3;-Arsolido complexes.
;
_journal_issue 28
_journal_name_full 'Dalton transactions (Cambridge, England : 2003)'
_journal_page_first 11809
_journal_page_last 11829
_journal_paper_doi 10.1039/d4dt01308e
_journal_volume 53
_journal_year 2024
_chemical_formula_moiety 'C16 H17 As O3 W'
_chemical_formula_sum 'C16 H17 As O3 W'
_chemical_formula_weight 516.06
_chemical_properties_physical Air-sensitive
_space_group_crystal_system monoclinic
_space_group_IT_number 14
_space_group_name_Hall '-P 2ybc'
_space_group_name_H-M_alt 'P 1 21/c 1'
_atom_sites_solution_hydrogens geom
_atom_sites_solution_primary dual
_audit_creation_date 2022-01-29
_audit_creation_method
;
Olex2 1.3
(compiled 2020.11.12 svn.r5f609507 for OlexSys, GUI svn.r6408)
;
_audit_update_record
;
2022-01-29 deposited with the CCDC.	2024-06-19 downloaded from the CCDC.
;
_cell_angle_alpha 90
_cell_angle_beta 106.6740(10)
_cell_angle_gamma 90
_cell_formula_units_Z 4
_cell_length_a 7.66960(10)
_cell_length_b 28.8296(3)
_cell_length_c 7.74520(10)
_cell_measurement_reflns_used 19371
_cell_measurement_temperature 150.00(10)
_cell_measurement_theta_max 72.9400
_cell_measurement_theta_min 6.0150
_cell_volume 1640.54(4)
_computing_cell_refinement 'CrysAlisPro 1.171.40.82a (Rigaku OD, 2020)'
_computing_data_collection 'CrysAlisPro 1.171.40.82a (Rigaku OD, 2020)'
_computing_data_reduction 'CrysAlisPro 1.171.40.82a (Rigaku OD, 2020)'
_computing_molecular_graphics 'Olex2 1.3 (Dolomanov et al., 2009)'
_computing_publication_material 'Olex2 1.3 (Dolomanov et al., 2009)'
_computing_structure_refinement 'SHELXL 2018/3 (Sheldrick, 2015)'
_computing_structure_solution 'SHELXT 2018/2 (Sheldrick, 2018)'
_diffrn_ambient_temperature 150.00(10)
_diffrn_detector_area_resol_mean 8.1297
_diffrn_detector_type EosS2
_diffrn_measured_fraction_theta_full 1.000
_diffrn_measured_fraction_theta_max 1.000
_diffrn_measurement_details
;
List of Runs (angles in degrees, time in seconds):

  # Type    Start    End  Width  t~exp~   \w     \q     \k     \f   Frames
#--------------------------------------------------------------------------
  1  \w    -82.00 -44.00   1.00    2.00    --  -36.63 125.00  60.00   38
  2  \w    -21.00  63.00   1.00    2.00    --   36.63 -77.00 150.00   84
  3  \w     22.00  54.00   1.00    2.00    --   36.63  57.00 -90.00   32
  4  \w     12.00  41.00   1.00    2.00    --   36.63  78.00-150.41   29
  5  \w     20.00  93.00   1.00    2.00    --   36.63  57.00-180.00   73
  6  \w     58.00 103.00   1.00    2.00    --   36.63  64.00   2.48   45
  7  \w     21.00  56.00   1.00    2.00    --   36.63  57.00  30.00   35
  8  \w     22.00  70.00   1.00    2.00    --   36.63  38.00  30.00   48
  9  \w    -30.00  52.00   1.00    2.00    --   36.63 -57.00-150.00   82
 10  \w    -19.00   9.00   1.00    2.00    --   36.63 -57.00 -60.00   28
 11  \w    -21.00  17.00   1.00    2.00    --   36.63 -77.00   0.00   38
 12  \w     18.00  43.00   1.00    2.00    --   36.63  64.00   2.48   25
 13  \w     33.00  85.00   1.00    2.00    --   36.63  19.00 -90.00   52
 14  \w      5.00  30.00   1.00    2.00    --   36.63  86.00 157.26   25
 15  \w      8.00  42.00   1.00    2.00    --   36.63  80.00  92.11   34
 16  \w     18.00 106.00   1.00    2.00    --   36.63  38.00 120.00   88
 17  \w     14.00 103.00   1.00    2.00    --   36.63  73.00 -76.74   89
 18  \w      4.00  29.00   1.00    2.00    --   36.63  88.00 -29.01   25
 19  \w     23.00  56.00   1.00    2.00    --   36.63 -77.00   0.00   33
 20  \w     30.00  76.00   1.00    2.00    --   36.63 -99.00 -60.00   46
 21  \w    -31.00  38.00   1.00    2.00    --   36.63 -38.00  60.00   69
 22  \w     94.00 132.00   1.00   10.00    --  109.00  45.00 120.00   38
 23  \w     87.00 113.00   1.00   10.00    --  109.00  68.00 145.00   26
 24  \w     91.00 171.00   1.00   10.00    --  109.00  61.00  30.00   80
 25  \w     92.00 130.00   1.00   10.00    --  109.00  45.00 -30.00   38
 26  \w    140.00 175.00   1.00   10.00    --  109.00  61.00 -90.00   35
 27  \w     93.00 133.00   1.00   10.00    --  109.00  45.00-120.00   40
 28  \w     89.00 114.00   1.00   10.00    --  109.00  30.00  90.00   25
 29  \w     46.00  72.00   1.00   10.00    --  109.00 -95.00   0.00   26
 30  \w     41.00  72.00   1.00   10.00    --  109.00 -95.00-180.00   31
 31  \w     50.00  99.00   1.00   10.00    --  109.00 -61.00-180.00   49
 32  \w     91.00 121.00   1.00   10.00    --  109.00  61.00 -90.00   30
 33  \w     93.00 119.00   1.00   10.00    --  109.00  45.00-150.00   26
 34  \w     45.00 109.00   1.00   10.00    --  109.00-111.00 -30.00   64
 35  \w     91.00 119.00   1.00   10.00    --  109.00  61.00-180.00   28
 36  \w     93.00 130.00   1.00   10.00    --  109.00  45.00-180.00   37
 37  \w    133.00 173.00   1.00   10.00    --  109.00  61.00  60.00   40
 38  \w     92.00 118.00   1.00   10.00    --  109.00  45.00  90.00   26
 39  \w    126.00 175.00   1.00   10.00    --  109.00  61.00  90.00   49
 40  \w     91.00 117.00   1.00   10.00    --  109.00  61.00  90.00   26
 41  \w     91.00 117.00   1.00   10.00    --  109.00  61.00  60.00   26
 42  \w     92.00 130.00   1.00   10.00    --  109.00  45.00  60.00   38
 43  \w     92.00 129.00   1.00   10.00    --  109.00  45.00  30.00   37
 44  \w     93.00 132.00   1.00   10.00    --  109.00  45.00 -90.00   39
 45  \w     40.00  68.00   1.00   10.00    --  109.00 -30.00 120.00   28
 46  \w     96.00 122.00   1.00   10.00    --  109.00  61.00 120.00   26
 47  \w     88.00 144.00   1.00   10.00    --  109.00  30.00 150.00   56
 48  \w    128.00 176.00   1.00   10.00    --  109.00  45.00 -60.00   48
 49  \w     93.00 120.00   1.00   10.00    --  109.00  45.00 150.00   27
 50  \w    121.00 176.00   1.00   10.00    --  109.00  61.00 -30.00   55
 51  \w     91.00 117.00   1.00   10.00    --  109.00  61.00-120.00   26
 52  \w    143.00 174.00   1.00   10.00    --  109.00  61.00-120.00   31
 53  \w     92.00 118.00   1.00   10.00    --  109.00  45.00 -60.00   26
 54  \w     93.00 119.00   1.00   10.00    --  109.00  45.00   0.00   26
 55  \w    133.00 174.00   1.00   10.00    --  109.00  61.00-150.00   41
 56  \w     90.00 157.00   1.00   10.00    --  109.00  30.00  30.00   67
 57  \w     91.00 117.00   1.00   10.00    --  109.00  61.00-150.00   26
 58  \w    119.00 144.00   1.00   10.00    --  109.00  30.00  90.00   25
 59  \w    141.00 173.00   1.00   10.00    --  109.00  30.00   0.00   32
 60  \w     78.00 106.00   1.00   10.00    --  109.00 -95.00   0.00   28
 61  \w     57.00  93.00   1.00   10.00    --  109.00 -95.00 120.00   36
 62  \w     41.00  74.00   1.00   10.00    --  109.00-111.00 -60.00   33
 63  \w     92.00 119.00   1.00   10.00    --  109.00  61.00 -30.00   27
 64  \w     89.00 114.00   1.00   10.00    --  109.00  30.00   0.00   25
 65  \w    136.00 162.00   1.00   10.00    --  109.00  30.00-180.00   26
 66  \w     89.00 122.00   1.00   10.00    --  109.00  30.00-180.00   33
 67  \w    144.00 170.00   1.00   10.00    --  109.00  30.00 -90.00   26
 68  \w     92.00 133.00   1.00   10.00    --  109.00  30.00 -30.00   41
 69  \w     88.00 114.00   1.00   10.00    --  109.00  30.00 120.00   26
 70  \w    145.00 176.00   1.00   10.00    --  109.00  30.00 120.00   31
 71  \w     90.00 116.00   1.00   10.00    --  109.00  30.00-150.00   26
 72  \w    100.00 126.00   1.00   10.00    --  109.00  61.00   0.00   26
 73  \w     40.00  70.00   1.00   10.00    --  109.00-111.00-150.00   30
 74  \w     84.00 109.00   1.00   10.00    --  109.00-111.00-150.00   25
 75  \w     41.00  95.00   1.00   10.00    --  109.00-111.00   0.00   54
 76  \w     91.00 125.00   1.00   10.00    --  109.00  30.00-120.00   34
 77  \w    140.00 176.00   1.00   10.00    --  109.00  30.00-120.00   36
 78  \w    113.00 172.00   1.00   10.00    --  109.00 111.00 120.00   59
 79  \w     48.00 103.00   1.00   10.00    --  109.00 -95.00-150.00   55
 80  \w     89.00 128.00   1.00   10.00    --  109.00  30.00 -90.00   39
 81  \w     78.00 117.00   1.00   10.00    --  109.00 -30.00 120.00   39
 82  \w     39.00 107.00   1.00   10.00    --  109.00-111.00  90.00   68
 83  \w     43.00  68.00   1.00   10.00    --  109.00-111.00 120.00   25
 84  \w     80.00 105.00   1.00   10.00    --  109.00-111.00 120.00   25
 85  \w    105.00 173.00   1.00   10.00    --  109.00 111.00 150.00   68
 86  \w     78.00 106.00   1.00   10.00    --  109.00-111.00 -60.00   28
 87  \w    130.00 174.00   1.00   10.00    --  109.00  77.00-180.00   44
 88  \w     81.00 106.00   1.00   10.00    --  109.00 -95.00-180.00   25
 89  \w     92.00 119.00   1.00   10.00    --  109.00  61.00 -60.00   27
 90  \w     40.00  97.00   1.00   10.00    --  109.00 -95.00 150.00   57
;
_diffrn_measurement_device 'four-circle diffractometer'
_diffrn_measurement_device_type 'SuperNova, Dual, Cu at home/near, EosS2'
_diffrn_measurement_method '\w scans'
_diffrn_radiation_type CuK\a
_diffrn_radiation_wavelength 1.54184
_diffrn_reflns_av_R_equivalents 0.0231
_diffrn_reflns_av_unetI/netI 0.0110
_diffrn_reflns_Laue_measured_fraction_full 1.000
_diffrn_reflns_Laue_measured_fraction_max 1.000
_diffrn_reflns_limit_h_max 9
_diffrn_reflns_limit_h_min -9
_diffrn_reflns_limit_k_max 35
_diffrn_reflns_limit_k_min -35
_diffrn_reflns_limit_l_max 9
_diffrn_reflns_limit_l_min -9
_diffrn_reflns_number 28908
_diffrn_reflns_point_group_measured_fraction_full 1.000
_diffrn_reflns_point_group_measured_fraction_max 1.000
_diffrn_reflns_theta_full 67.684
_diffrn_reflns_theta_max 73.081
_diffrn_reflns_theta_min 6.023
_exptl_absorpt_coefficient_mu 15.349
_exptl_absorpt_correction_T_max 1.00000
_exptl_absorpt_correction_T_min 0.46203
_exptl_absorpt_correction_type multi-scan
_exptl_absorpt_process_details
;
CrysAlisPro 1.171.40.82a (Rigaku Oxford Diffraction, 2020)
Empirical absorption correction using spherical harmonics,
implemented in SCALE3 ABSPACK scaling algorithm.
;
_exptl_crystal_colour orange
_exptl_crystal_colour_primary orange
_exptl_crystal_density_diffrn 2.089
_exptl_crystal_description plate
_exptl_crystal_F_000 976
_exptl_crystal_recrystallization_method 'Re-crystallisation from solvent: n-pentane'
_exptl_crystal_size_max 0.179
_exptl_crystal_size_mid 0.126
_exptl_crystal_size_min 0.056
_refine_diff_density_max 0.810
_refine_diff_density_min -0.767
_refine_diff_density_rms 0.090
_refine_ls_extinction_method none
_refine_ls_goodness_of_fit_ref 1.224
_refine_ls_hydrogen_treatment constr
_refine_ls_matrix_type full
_refine_ls_number_parameters 194
_refine_ls_number_reflns 3293
_refine_ls_number_restraints 0
_refine_ls_restrained_S_all 1.224
_refine_ls_R_factor_all 0.0205
_refine_ls_R_factor_gt 0.0203
_refine_ls_shift/su_max 0.006
_refine_ls_shift/su_mean 0.000
_refine_ls_structure_factor_coef Fsqd
_refine_ls_weighting_details 'w=1/[\s^2^(Fo^2^)+(0.0179P)^2^+3.4978P] where P=(Fo^2^+2Fc^2^)/3'
_refine_ls_weighting_scheme calc
_refine_ls_wR_factor_gt 0.0488
_refine_ls_wR_factor_ref 0.0488
_reflns_Friedel_coverage 0.000
_reflns_number_gt 3277
_reflns_number_total 3293
_reflns_threshold_expression 'I > 2\s(I)'
_cod_data_source_file d4dt01308e2.cif
_cod_data_source_block rmk_232_scale
_cod_depositor_comments 'Adding full bibliography for 7716434--7716441.cif.'
_cod_database_code 7716436
_shelx_shelxl_version_number 2018/3
_shelx_space_group_comment
;
The symmetry employed for this shelxl refinement is uniquely defined
by the following loop, which should always be used as a source of
symmetry information in preference to the above space-group names.
They are only intended as comments.
;
_shelx_estimated_absorpt_t_max 0.480
_shelx_estimated_absorpt_t_min 0.170
_olex2_refinement_description
;
1. Fixed Uiso
 At 1.2 times of:
  All C(H) groups
 At 1.5 times of:
  All C(H,H,H) groups
2.a Aromatic/amide H refined with riding coordinates:
 C12(H12), C13(H13), C16(H16), C14(H14), C15(H15)
2.b Idealised Me refined as rotating group:
 C8(H8A,H8B,H8C), C10(H10A,H10B,H10C), C11(H11A,H11B,H11C), C9(H9A,H9B,H9C)
;
_olex2_submission_special_instructions 'No special instructions were received'
_oxdiff_exptl_absorpt_empirical_details
;
Empirical correction (ABSPACK) includes:
- Absorption correction using spherical harmonics
- Frame scaling
;

loop_
_space_group_symop_operation_xyz
'x, y, z'
'-x, y+1/2, -z+1/2'
'-x, -y, -z'
'x, -y-1/2, z-1/2'

loop_
_atom_site_label
_atom_site_type_symbol
_atom_site_fract_x
_atom_site_fract_y
_atom_site_fract_z
_atom_site_U_iso_or_equiv
_atom_site_adp_type
_atom_site_occupancy
_atom_site_site_symmetry_order
_atom_site_calc_flag
_atom_site_refinement_flags_posn
_atom_site_refinement_flags_adp
_atom_site_refinement_flags_occupancy
_atom_site_disorder_assembly
_atom_site_disorder_group
W1 W 0.24831(2) 0.58787(2) 0.26246(2) 0.01771(6) Uani 1 1 d . . . . .
As1 As 0.35092(4) 0.64362(2) 0.55739(4) 0.01933(8) Uani 1 1 d . . . . .
O2 O -0.0881(4) 0.52133(10) 0.1412(4) 0.0448(7) Uani 1 1 d . . . . .
O1 O -0.0802(4) 0.65455(10) 0.2434(4) 0.0432(7) Uani 1 1 d . . . . .
O3 O 0.2895(5) 0.52344(10) 0.5964(4) 0.0474(8) Uani 1 1 d . . . . .
C2 C 0.0349(5) 0.54563(12) 0.1843(5) 0.0294(7) Uani 1 1 d . . . . .
C3 C 0.2738(5) 0.54798(12) 0.4767(5) 0.0304(7) Uani 1 1 d . . . . .
C1 C 0.0406(5) 0.63036(12) 0.2536(5) 0.0274(7) Uani 1 1 d . . . . .
C4 C 0.6085(4) 0.63191(12) 0.6511(4) 0.0259(7) Uani 1 1 d . . . . .
C5 C 0.7040(5) 0.66973(13) 0.6317(5) 0.0289(7) Uani 1 1 d . . . . .
C12 C 0.5018(4) 0.62191(12) 0.1971(5) 0.0257(7) Uani 1 1 d . . . . .
H12 H 0.567337 0.646792 0.266655 0.031 Uiso 1 1 calc R U . . .
C7 C 0.4157(5) 0.70145(11) 0.4656(4) 0.0260(7) Uani 1 1 d . . . . .
C13 C 0.3516(5) 0.62620(12) 0.0416(5) 0.0280(7) Uani 1 1 d . . . . .
H13 H 0.299358 0.654463 -0.012312 0.034 Uiso 1 1 calc R U . . .
C16 C 0.5376(5) 0.57410(13) 0.2312(5) 0.0290(7) Uani 1 1 d . . . . .
H16 H 0.631704 0.561236 0.327059 0.035 Uiso 1 1 calc R U . . .
C14 C 0.2926(5) 0.58107(13) -0.0197(5) 0.0312(8) Uani 1 1 d . . . . .
H14 H 0.192924 0.573706 -0.121190 0.037 Uiso 1 1 calc R U . . .
C8 C 0.6835(6) 0.58857(14) 0.7539(6) 0.0385(9) Uani 1 1 d . . . . .
H8A H 0.639025 0.586061 0.860173 0.058 Uiso 1 1 calc R U . . .
H8B H 0.816738 0.589941 0.792068 0.058 Uiso 1 1 calc R U . . .
H8C H 0.643459 0.561454 0.676268 0.058 Uiso 1 1 calc R U . . .
C15 C 0.4079(5) 0.54881(12) 0.0967(5) 0.0307(8) Uani 1 1 d . . . . .
H15 H 0.399885 0.515993 0.086447 0.037 Uiso 1 1 calc R U . . .
C6 C 0.5969(5) 0.70852(12) 0.5293(5) 0.0296(7) Uani 1 1 d . . . . .
C10 C 0.6914(7) 0.75271(16) 0.5018(6) 0.0512(12) Uani 1 1 d . . . . .
H10A H 0.737253 0.768884 0.617236 0.077 Uiso 1 1 calc R U . . .
H10B H 0.604958 0.772726 0.416126 0.077 Uiso 1 1 calc R U . . .
H10C H 0.793349 0.745180 0.454075 0.077 Uiso 1 1 calc R U . . .
C11 C 0.2743(6) 0.73436(13) 0.3580(6) 0.0385(9) Uani 1 1 d . . . . .
H11A H 0.205328 0.719325 0.245690 0.058 Uiso 1 1 calc R U . . .
H11B H 0.333879 0.762264 0.329930 0.058 Uiso 1 1 calc R U . . .
H11C H 0.191291 0.742981 0.428148 0.058 Uiso 1 1 calc R U . . .
C9 C 0.9073(5) 0.67408(17) 0.7113(6) 0.0458(10) Uani 1 1 d . . . . .
H9A H 0.934165 0.698820 0.801934 0.069 Uiso 1 1 calc R U . . .
H9B H 0.963052 0.681572 0.615667 0.069 Uiso 1 1 calc R U . . .
H9C H 0.956792 0.644677 0.768152 0.069 Uiso 1 1 calc R U . . .

loop_
_atom_site_aniso_label
_atom_site_aniso_U_11
_atom_site_aniso_U_22
_atom_site_aniso_U_33
_atom_site_aniso_U_23
_atom_site_aniso_U_13
_atom_site_aniso_U_12
W1 0.01851(8) 0.01728(8) 0.01858(8) 0.00004(5) 0.00730(6) -0.00041(5)
As1 0.01988(16) 0.02034(16) 0.01820(16) 0.00064(12) 0.00613(13) 0.00129(12)
O2 0.0399(15) 0.0461(17) 0.0532(18) -0.0164(14) 0.0210(13) -0.0241(13)
O1 0.0235(13) 0.0420(16) 0.0624(19) 0.0007(14) 0.0096(12) 0.0134(12)
O3 0.082(2) 0.0309(14) 0.0352(15) 0.0132(12) 0.0259(15) -0.0005(14)
C2 0.0324(18) 0.0314(18) 0.0284(17) -0.0041(14) 0.0155(14) -0.0037(15)
C3 0.0379(19) 0.0231(17) 0.0315(18) -0.0024(14) 0.0120(15) -0.0008(14)
C1 0.0232(16) 0.0304(17) 0.0272(17) 0.0003(13) 0.0051(13) -0.0046(14)
C4 0.0245(16) 0.0317(17) 0.0207(15) -0.0015(13) 0.0050(13) 0.0047(13)
C5 0.0253(17) 0.0389(19) 0.0235(16) -0.0094(14) 0.0086(13) -0.0039(14)
C12 0.0246(16) 0.0296(17) 0.0282(16) -0.0048(13) 0.0159(13) -0.0052(13)
C7 0.0359(18) 0.0207(15) 0.0209(15) -0.0019(12) 0.0072(13) -0.0017(13)
C13 0.0316(17) 0.0303(17) 0.0255(16) 0.0077(13) 0.0139(14) -0.0018(14)
C16 0.0235(16) 0.0344(18) 0.0342(18) 0.0041(15) 0.0164(14) 0.0064(14)
C14 0.0325(18) 0.043(2) 0.0219(16) -0.0073(14) 0.0144(14) -0.0092(15)
C8 0.031(2) 0.042(2) 0.036(2) 0.0069(16) -0.0005(16) 0.0134(16)
C15 0.0400(19) 0.0241(17) 0.0378(19) -0.0080(14) 0.0268(16) -0.0045(14)
C6 0.0398(19) 0.0288(17) 0.0239(16) -0.0068(13) 0.0149(14) -0.0113(15)
C10 0.069(3) 0.046(3) 0.039(2) -0.0052(19) 0.016(2) -0.030(2)
C11 0.053(2) 0.0229(17) 0.036(2) 0.0059(15) 0.0081(18) 0.0059(16)
C9 0.0257(19) 0.060(3) 0.050(2) -0.018(2) 0.0087(17) -0.0094(18)

loop_
_atom_type_symbol
_atom_type_description
_atom_type_scat_dispersion_real
_atom_type_scat_dispersion_imag
_atom_type_scat_source
C C 0.0181 0.0091 'International Tables Vol C Tables 4.2.6.8 and 6.1.1.4'
H H 0.0000 0.0000 'International Tables Vol C Tables 4.2.6.8 and 6.1.1.4'
As As -0.9300 1.0051 'International Tables Vol C Tables 4.2.6.8 and 6.1.1.4'
O O 0.0492 0.0322 'International Tables Vol C Tables 4.2.6.8 and 6.1.1.4'
W W -5.4734 5.5774 'International Tables Vol C Tables 4.2.6.8 and 6.1.1.4'

loop_
_geom_angle_atom_site_label_1
_geom_angle_atom_site_label_2
_geom_angle_atom_site_label_3
_geom_angle
_geom_angle_site_symmetry_1
_geom_angle_site_symmetry_3
_geom_angle_publ_flag
C2 W1 As1 129.20(10) . . ?
C2 W1 C1 77.66(14) . . ?
C2 W1 C12 147.77(13) . . ?
C2 W1 C13 119.00(13) . . ?
C2 W1 C16 125.99(14) . . ?
C2 W1 C14 89.52(13) . . ?
C2 W1 C15 93.06(13) . . ?
C3 W1 As1 72.79(10) . . ?
C3 W1 C2 76.96(15) . . ?
C3 W1 C1 105.73(15) . . ?
C3 W1 C12 122.12(14) . . ?
C3 W1 C13 155.09(14) . . ?
C3 W1 C16 96.88(14) . . ?
C3 W1 C14 137.36(14) . . ?
C3 W1 C15 104.03(14) . . ?
C1 W1 As1 72.65(10) . . ?
C1 W1 C12 115.88(13) . . ?
C1 W1 C13 96.80(13) . . ?
C1 W1 C16 150.97(13) . . ?
C1 W1 C14 110.58(14) . . ?
C1 W1 C15 145.77(14) . . ?
C12 W1 As1 82.92(8) . . ?
C13 W1 As1 104.84(9) . . ?
C13 W1 C12 34.88(12) . . ?
C16 W1 As1 97.66(9) . . ?
C16 W1 C12 35.11(12) . . ?
C16 W1 C13 58.46(12) . . ?
C14 W1 As1 139.30(9) . . ?
C14 W1 C12 58.62(12) . . ?
C14 W1 C13 35.24(13) . . ?
C14 W1 C16 59.08(13) . . ?
C15 W1 As1 133.22(10) . . ?
C15 W1 C12 58.78(12) . . ?
C15 W1 C13 58.81(13) . . ?
C15 W1 C16 35.59(13) . . ?
C15 W1 C14 35.67(14) . . ?
C4 As1 W1 103.37(10) . . ?
C4 As1 C7 86.89(15) . . ?
C7 As1 W1 104.13(10) . . ?
O2 C2 W1 179.3(3) . . ?
O3 C3 W1 177.2(3) . . ?
O1 C1 W1 178.1(3) . . ?
C5 C4 As1 110.3(3) . . ?
C5 C4 C8 126.5(3) . . ?
C8 C4 As1 122.6(3) . . ?
C4 C5 C6 115.9(3) . . ?
C4 C5 C9 123.6(4) . . ?
C6 C5 C9 120.5(4) . . ?
W1 C12 H12 121.8 . . ?
C13 C12 W1 72.47(18) . . ?
C13 C12 H12 125.9 . . ?
C13 C12 C16 108.1(3) . . ?
C16 C12 W1 71.49(18) . . ?
C16 C12 H12 125.9 . . ?
C6 C7 As1 110.0(3) . . ?
C6 C7 C11 127.7(3) . . ?
C11 C7 As1 121.9(3) . . ?
W1 C13 H13 122.3 . . ?
C12 C13 W1 72.65(18) . . ?
C12 C13 H13 126.0 . . ?
C12 C13 C14 108.0(3) . . ?
C14 C13 W1 70.75(19) . . ?
C14 C13 H13 126.0 . . ?
W1 C16 H16 121.1 . . ?
C12 C16 W1 73.40(18) . . ?
C12 C16 H16 126.1 . . ?
C12 C16 C15 107.8(3) . . ?
C15 C16 W1 71.13(19) . . ?
C15 C16 H16 126.1 . . ?
W1 C14 H14 120.0 . . ?
C13 C14 W1 74.01(19) . . ?
C13 C14 H14 126.0 . . ?
C13 C14 C15 108.0(3) . . ?
C15 C14 W1 71.86(19) . . ?
C15 C14 H14 126.0 . . ?
C4 C8 H8A 109.5 . . ?
C4 C8 H8B 109.5 . . ?
C4 C8 H8C 109.5 . . ?
H8A C8 H8B 109.5 . . ?
H8A C8 H8C 109.5 . . ?
H8B C8 H8C 109.5 . . ?
W1 C15 H15 120.0 . . ?
C16 C15 W1 73.28(19) . . ?
C16 C15 H15 126.0 . . ?
C14 C15 W1 72.47(19) . . ?
C14 C15 C16 108.0(3) . . ?
C14 C15 H15 126.0 . . ?
C5 C6 C10 119.9(4) . . ?
C7 C6 C5 115.9(3) . . ?
C7 C6 C10 124.1(4) . . ?
C6 C10 H10A 109.5 . . ?
C6 C10 H10B 109.5 . . ?
C6 C10 H10C 109.5 . . ?
H10A C10 H10B 109.5 . . ?
H10A C10 H10C 109.5 . . ?
H10B C10 H10C 109.5 . . ?
C7 C11 H11A 109.5 . . ?
C7 C11 H11B 109.5 . . ?
C7 C11 H11C 109.5 . . ?
H11A C11 H11B 109.5 . . ?
H11A C11 H11C 109.5 . . ?
H11B C11 H11C 109.5 . . ?
C5 C9 H9A 109.5 . . ?
C5 C9 H9B 109.5 . . ?
C5 C9 H9C 109.5 . . ?
H9A C9 H9B 109.5 . . ?
H9A C9 H9C 109.5 . . ?
H9B C9 H9C 109.5 . . ?

loop_
_geom_bond_atom_site_label_1
_geom_bond_atom_site_label_2
_geom_bond_distance
_geom_bond_site_symmetry_2
_geom_bond_publ_flag
W1 As1 2.7183(4) . ?
W1 C2 1.990(4) . ?
W1 C3 1.982(4) . ?
W1 C1 1.995(4) . ?
W1 C12 2.359(3) . ?
W1 C13 2.356(3) . ?
W1 C16 2.334(3) . ?
W1 C14 2.314(3) . ?
W1 C15 2.306(3) . ?
As1 C4 1.929(3) . ?
As1 C7 1.933(3) . ?
O2 C2 1.145(4) . ?
O1 C1 1.144(4) . ?
O3 C3 1.144(5) . ?
C4 C5 1.346(5) . ?
C4 C8 1.504(5) . ?
C5 C6 1.476(5) . ?
C5 C9 1.509(5) . ?
C12 H12 0.9500 . ?
C12 C13 1.413(5) . ?
C12 C16 1.415(5) . ?
C7 C6 1.350(5) . ?
C7 C11 1.501(5) . ?
C13 H13 0.9500 . ?
C13 C14 1.414(5) . ?
C16 H16 0.9500 . ?
C16 C15 1.418(5) . ?
C14 H14 0.9500 . ?
C14 C15 1.415(6) . ?
C8 H8A 0.9800 . ?
C8 H8B 0.9800 . ?
C8 H8C 0.9800 . ?
C15 H15 0.9500 . ?
C6 C10 1.511(5) . ?
C10 H10A 0.9800 . ?
C10 H10B 0.9800 . ?
C10 H10C 0.9800 . ?
C11 H11A 0.9800 . ?
C11 H11B 0.9800 . ?
C11 H11C 0.9800 . ?
C9 H9A 0.9800 . ?
C9 H9B 0.9800 . ?
C9 H9C 0.9800 . ?

loop_
_geom_torsion_atom_site_label_1
_geom_torsion_atom_site_label_2
_geom_torsion_atom_site_label_3
_geom_torsion_atom_site_label_4
_geom_torsion
_geom_torsion_site_symmetry_1
_geom_torsion_site_symmetry_2
_geom_torsion_site_symmetry_3
_geom_torsion_site_symmetry_4
_geom_torsion_publ_flag
W1 C12 C13 C14 -62.3(2) . . . . ?
W1 C12 C16 C15 63.2(2) . . . . ?
W1 C13 C14 C15 -64.3(2) . . . . ?
W1 C16 C15 C14 64.7(2) . . . . ?
W1 C14 C15 C16 -65.2(2) . . . . ?
As1 C4 C5 C6 -6.3(4) . . . . ?
As1 C4 C5 C9 172.3(3) . . . . ?
As1 C7 C6 C5 7.0(4) . . . . ?
As1 C7 C6 C10 -172.9(3) . . . . ?
C4 C5 C6 C7 -0.5(4) . . . . ?
C4 C5 C6 C10 179.4(3) . . . . ?
C12 C13 C14 W1 63.5(2) . . . . ?
C12 C13 C14 C15 -0.8(4) . . . . ?
C12 C16 C15 W1 -64.7(2) . . . . ?
C12 C16 C15 C14 -0.1(4) . . . . ?
C13 C12 C16 W1 -63.6(2) . . . . ?
C13 C12 C16 C15 -0.4(4) . . . . ?
C13 C14 C15 W1 65.7(2) . . . . ?
C13 C14 C15 C16 0.5(4) . . . . ?
C16 C12 C13 W1 63.0(2) . . . . ?
C16 C12 C13 C14 0.7(4) . . . . ?
C8 C4 C5 C6 -177.9(3) . . . . ?
C8 C4 C5 C9 0.7(6) . . . . ?
C11 C7 C6 C5 180.0(3) . . . . ?
C11 C7 C6 C10 0.1(6) . . . . ?
C9 C5 C6 C7 -179.1(3) . . . . ?
C9 C5 C6 C10 0.8(5) . . . . ?
